data_7002812
loop_
_publ_author_name
'Poirier, Valentin'
'Roisnel, Thierry'
'Carpentier, Jean-Fran\,cois'
'Sarazin, Yann'

_publ_section_title
;
 Versatile catalytic systems based on complexes of zinc, magnesium and
 calcium supported by a bulky bis(morpholinomethyl)phenoxy ligand for
 the large-scale immortal ring-opening polymerisation of cyclic esters
;
_journal_issue 44
_journal_name_full 'Dalton Transactions'
_journal_page_first 9820
_journal_page_last 9827
_journal_paper_doi 10.1039/b917799j
_journal_year 2009
_chemical_compound_source 'synthesis as described'
_chemical_formula_moiety 'C52 H98 Ca2 N6 O6 Si4'
_chemical_formula_sum 'C52 H98 Ca2 N6 O6 Si4'
_chemical_formula_weight 1095.88
_chemical_name_systematic
;
?
;
_space_group_IT_number 2
_symmetry_cell_setting triclinic
_symmetry_Int_Tables_number 2
_symmetry_space_group_name_Hall '-P 1'
_symmetry_space_group_name_H-M 'P -1'
_atom_sites_solution_hydrogens geom
_atom_sites_solution_primary direct
_atom_sites_solution_secondary difmap
_audit_conform_dict_location ftp://ftp.iucr.org/pub/cif_core.dic
_audit_conform_dict_name cif_core.dic
_audit_conform_dict_version 2.3
_audit_creation_date 2009-05-25T16:52:27-00:00
_audit_creation_method 'WinGX routine CIF_UPDATE'
_cell_angle_alpha 114.588(2)
_cell_angle_beta 104.771(2)
_cell_angle_gamma 104.561(3)
_cell_formula_units_Z 1
_cell_length_a 10.5186(6)
_cell_length_b 13.0169(8)
_cell_length_c 14.3156(8)
_cell_measurement_reflns_used 8976
_cell_measurement_temperature 100(2)
_cell_measurement_theta_max 27.42
_cell_measurement_theta_min 2.77
_cell_measurement_wavelength 0.71073
_cell_volume 1574.57(17)
_computing_cell_refinement 'Bruker SMART, 2006'
_computing_data_collection 'Bruker SMART, 2006'
_computing_data_reduction 'Bruker SAINT, 2006'
_computing_molecular_graphics 'Ortep-3 for Windows (Farrugia, 1997)'
_computing_publication_material 'WinGX publication routines (Farrugia, 1999)'
_computing_structure_refinement 'SHELXL-97 (Sheldrick, 1997)'
_computing_structure_solution 'SIR97 (Altomare et al., 1999)'
_diffrn_ambient_temperature 100(2)
_diffrn_detector 'CCD plate'
_diffrn_measured_fraction_theta_full 0.988
_diffrn_measured_fraction_theta_max 0.988
_diffrn_measurement_device_type 'APEXII, Bruker-AXS'
_diffrn_measurement_method 'CCD rotation images, thin slices'
_diffrn_radiation_monochromator graphite
_diffrn_radiation_probe x-ray
_diffrn_radiation_type MoK\a
_diffrn_radiation_wavelength 0.71073
_diffrn_reflns_av_R_equivalents 0.0359
_diffrn_reflns_av_unetI/netI 0.0396
_diffrn_reflns_limit_h_max 13
_diffrn_reflns_limit_h_min -13
_diffrn_reflns_limit_k_max 16
_diffrn_reflns_limit_k_min -16
_diffrn_reflns_limit_l_max 18
_diffrn_reflns_limit_l_min -18
_diffrn_reflns_number 20185
_diffrn_reflns_theta_full 27.44
_diffrn_reflns_theta_max 27.44
_diffrn_reflns_theta_min 2.95
_exptl_absorpt_coefficient_mu 0.304
_exptl_absorpt_correction_T_max 0.964
_exptl_absorpt_correction_T_min 0.855
_exptl_absorpt_correction_type multi-scan
_exptl_absorpt_process_details
;
[Sheldrick, G.M. (2002). SADABS Bruker AXS Inc., Madison, Wisconsin, USA]
;
_exptl_crystal_colour colourless
_exptl_crystal_density_diffrn 1.156
_exptl_crystal_density_method 'not measured'
_exptl_crystal_description prism
_exptl_crystal_F_000 596
_exptl_crystal_size_max 0.48
_exptl_crystal_size_mid 0.35
_exptl_crystal_size_min 0.12
_refine_diff_density_max 0.437
_refine_diff_density_min -0.324
_refine_diff_density_rms 0.052
_refine_ls_extinction_method none
_refine_ls_goodness_of_fit_ref 1.094
_refine_ls_hydrogen_treatment constr
_refine_ls_matrix_type full
_refine_ls_number_parameters 356
_refine_ls_number_reflns 7101
_refine_ls_number_restraints 0
_refine_ls_restrained_S_all 1.094
_refine_ls_R_factor_all 0.0482
_refine_ls_R_factor_gt 0.0424
_refine_ls_shift/su_max 0.001
_refine_ls_shift/su_mean 0
_refine_ls_structure_factor_coef Fsqd
_refine_ls_weighting_details 'calc w=1/[\s^2^(Fo^2^)+(0.0344P)^2^+0.8216P] where P=(Fo^2^+2Fc^2^)/3'
_refine_ls_weighting_scheme calc
_refine_ls_wR_factor_gt 0.0968
_refine_ls_wR_factor_ref 0.1002
_reflns_number_gt 6445
_reflns_number_total 7101
_reflns_threshold_expression >2sigma(I)
_cod_data_source_file b917799j.txt
_cod_data_source_block 100K
_cod_original_cell_volume 1574.57(16)
_cod_database_code 7002812

loop_
_symmetry_equiv_pos_as_xyz
'x, y, z'
'-x, -y, -z'

loop_
_atom_site_label
_atom_site_type_symbol
_atom_site_fract_x
_atom_site_fract_y
_atom_site_fract_z
_atom_site_U_iso_or_equiv
_atom_site_adp_type
_atom_site_occupancy
_atom_site_symmetry_multiplicity
_atom_site_calc_flag
_atom_site_refinement_flags
_atom_site_disorder_assembly
_atom_site_disorder_group
Ca1 Ca 0.01813(4) -0.01112(3) 0.62268(3) 0.01867(9) Uani 1 1 d . . .
N1 N 0.16283(16) -0.08879(13) 0.69713(12) 0.0235(3) Uani 1 1 d . . .
Si1 Si 0.13802(6) -0.23945(4) 0.63247(4) 0.02382(12) Uani 1 1 d . . .
C2 C 0.2278(2) -0.27467(19) 0.53159(16) 0.0349(5) Uani 1 1 d . . .
H2A H 0.1988 -0.2446 0.4808 0.052 Uiso 1 1 calc R . .
H2B H 0.1987 -0.3642 0.4876 0.052 Uiso 1 1 calc R . .
H2C H 0.3325 -0.2336 0.574 0.052 Uiso 1 1 calc R . .
C3 C -0.0594(2) -0.34191(18) 0.55139(17) 0.0382(5) Uani 1 1 d . . .
H3A H -0.1051 -0.3364 0.604 0.057 Uiso 1 1 calc R . .
H3B H -0.0724 -0.4276 0.5061 0.057 Uiso 1 1 calc R . .
H3C H -0.1037 -0.3152 0.5018 0.057 Uiso 1 1 calc R . .
C4 C 0.2065(3) -0.2932(2) 0.73053(17) 0.0435(5) Uani 1 1 d . . .
H4A H 0.3097 -0.2426 0.7765 0.065 Uiso 1 1 calc R . .
H4B H 0.1905 -0.38 0.6866 0.065 Uiso 1 1 calc R . .
H4C H 0.155 -0.2849 0.7797 0.065 Uiso 1 1 calc R . .
Si2 Si 0.30416(5) 0.02449(4) 0.81977(4) 0.02253(12) Uani 1 1 d . . .
C5 C 0.4847(2) 0.03118(19) 0.81809(17) 0.0340(4) Uani 1 1 d . . .
H5A H 0.4917 -0.0466 0.8061 0.051 Uiso 1 1 calc R . .
H5B H 0.5614 0.0999 0.8902 0.051 Uiso 1 1 calc R . .
H5C H 0.495 0.0438 0.757 0.051 Uiso 1 1 calc R . .
C6 C 0.2987(3) 0.0170(2) 0.94721(16) 0.0410(5) Uani 1 1 d . . .
H6A H 0.2095 0.0208 0.9542 0.061 Uiso 1 1 calc R . .
H6B H 0.3815 0.0869 1.0147 0.061 Uiso 1 1 calc R . .
H6C H 0.3023 -0.0607 0.9391 0.061 Uiso 1 1 calc R . .
C7 C 0.3061(2) 0.17982(17) 0.84757(16) 0.0332(4) Uani 1 1 d . . .
H7A H 0.3195 0.1928 0.7875 0.05 Uiso 1 1 calc R . .
H7B H 0.3852 0.245 0.92 0.05 Uiso 1 1 calc R . .
H7C H 0.2145 0.1824 0.8497 0.05 Uiso 1 1 calc R . .
O11 O 0.11286(12) 0.12458(10) 0.57315(9) 0.0207(2) Uani 1 1 d . . .
C12 C 0.23535(17) 0.22674(15) 0.61841(13) 0.0200(3) Uani 1 1 d . . .
C13 C 0.24995(18) 0.34467(16) 0.69594(13) 0.0212(3) Uani 1 1 d . . .
C14 C 0.37131(18) 0.44934(16) 0.73382(13) 0.0214(3) Uani 1 1 d . A .
H14 H 0.3778 0.528 0.7847 0.026 Uiso 1 1 calc R . .
C15 C 0.48433(18) 0.44336(16) 0.69987(13) 0.0213(3) Uani 1 1 d . . .
C16 C 0.47238(18) 0.32523(16) 0.62869(13) 0.0223(4) Uani 1 1 d . A .
H16 H 0.5491 0.3174 0.6068 0.027 Uiso 1 1 calc R . .
C17 C 0.35222(18) 0.21836(16) 0.58853(13) 0.0203(3) Uani 1 1 d . . .
C21A C 0.61082(19) 0.56174(18) 0.73797(15) 0.0276(4) Uani 0.536(5) 1 d P A 1
C22A C 0.6927(5) 0.6343(5) 0.8702(3) 0.0416(12) Uani 0.536(5) 1 d P A 1
H22A H 0.7341 0.5845 0.8928 0.062 Uiso 0.536(5) 1 calc PR A 1
H22B H 0.625 0.6506 0.9045 0.062 Uiso 0.536(5) 1 calc PR A 1
H22C H 0.7698 0.7128 0.8953 0.062 Uiso 0.536(5) 1 calc PR A 1
C23A C 0.5571(4) 0.6604(4) 0.7175(4) 0.0410(11) Uani 0.536(5) 1 d P A 1
H23A H 0.6409 0.7361 0.7459 0.062 Uiso 0.536(5) 1 calc PR A 1
H23B H 0.4957 0.6801 0.7575 0.062 Uiso 0.536(5) 1 calc PR A 1
H23C H 0.5024 0.6244 0.6368 0.062 Uiso 0.536(5) 1 calc PR A 1
C24A C 0.7178(4) 0.5503(4) 0.6894(4) 0.0375(12) Uani 0.536(5) 1 d P A 1
H24A H 0.7582 0.4956 0.7038 0.056 Uiso 0.536(5) 1 calc PR A 1
H24B H 0.795 0.6321 0.724 0.056 Uiso 0.536(5) 1 calc PR A 1
H24C H 0.6713 0.5156 0.608 0.056 Uiso 0.536(5) 1 calc PR A 1
C21B C 0.61082(19) 0.56174(18) 0.73797(15) 0.0276(4) Uani 0.464(5) 1 d P A 2
C22B C 0.6313(7) 0.6627(5) 0.8380(6) 0.060(2) Uani 0.464(5) 1 d P A 2
H22D H 0.5491 0.6853 0.8251 0.09 Uiso 0.464(5) 1 calc PR A 2
H22E H 0.7196 0.733 0.8627 0.09 Uiso 0.464(5) 1 calc PR A 2
H22F H 0.6396 0.6405 0.8961 0.09 Uiso 0.464(5) 1 calc PR A 2
C23B C 0.5806(6) 0.5712(6) 0.6326(5) 0.063(2) Uani 0.464(5) 1 d P A 2
H23D H 0.4914 0.5836 0.6139 0.094 Uiso 0.464(5) 1 calc PR A 2
H23E H 0.5703 0.4948 0.5699 0.094 Uiso 0.464(5) 1 calc PR A 2
H23F H 0.6605 0.6414 0.6464 0.094 Uiso 0.464(5) 1 calc PR A 2
C24B C 0.7513(4) 0.5326(4) 0.7554(4) 0.0321(11) Uani 0.464(5) 1 d P A 2
H24D H 0.8352 0.6062 0.7795 0.048 Uiso 0.464(5) 1 calc PR A 2
H24E H 0.7383 0.4642 0.6843 0.048 Uiso 0.464(5) 1 calc PR A 2
H24F H 0.7664 0.5095 0.813 0.048 Uiso 0.464(5) 1 calc PR A 2
C31 C 0.34419(18) 0.09291(16) 0.51123(14) 0.0223(4) Uani 1 1 d . A .
H31A H 0.44 0.1012 0.5104 0.027 Uiso 1 1 calc R . .
H31B H 0.3178 0.0374 0.5403 0.027 Uiso 1 1 calc R . .
N32 N 0.23709(15) 0.03715(12) 0.39493(11) 0.0199(3) Uani 1 1 d . . .
C33 C 0.22073(19) -0.09053(15) 0.32351(14) 0.0240(4) Uani 1 1 d . . .
H33A H 0.1755 -0.145 0.3483 0.029 Uiso 1 1 calc R . .
H33B H 0.3161 -0.0918 0.3295 0.029 Uiso 1 1 calc R . .
C34 C 0.1253(2) -0.13597(16) 0.20129(15) 0.0267(4) Uani 1 1 d . . .
H34A H 0.1859 -0.1292 0.1596 0.032 Uiso 1 1 calc R A .
H34B H 0.0586 -0.2238 0.1634 0.032 Uiso 1 1 calc R . .
O35 O 0.04471(14) -0.06134(11) 0.20186(10) 0.0258(3) Uani 1 1 d . . .
C36 C 0.1425(2) 0.05987(16) 0.23460(14) 0.0275(4) Uani 1 1 d . . .
H36A H 0.0939 0.1173 0.2494 0.033 Uiso 1 1 calc R A .
H36B H 0.1714 0.055 0.1728 0.033 Uiso 1 1 calc R . .
C37 C 0.2768(2) 0.10877(16) 0.34145(14) 0.0236(4) Uani 1 1 d . A .
H37A H 0.3578 0.0973 0.3216 0.028 Uiso 1 1 calc R . .
H37B H 0.3065 0.198 0.3935 0.028 Uiso 1 1 calc R . .
C41 C 0.12889(19) 0.35706(16) 0.73269(14) 0.0258(4) Uani 1 1 d . . .
H41A H 0.0497 0.3488 0.6713 0.031 Uiso 1 1 calc R . .
H41B H 0.091 0.2888 0.7457 0.031 Uiso 1 1 calc R . .
N42 N 0.17416(15) 0.47521(13) 0.83536(12) 0.0235(3) Uani 1 1 d . . .
C43 C 0.2584(2) 0.47899(16) 0.93592(14) 0.0265(4) Uani 1 1 d . . .
H43A H 0.3442 0.4641 0.9289 0.032 Uiso 1 1 calc R . .
H43B H 0.1998 0.4131 0.944 0.032 Uiso 1 1 calc R . .
C44 C 0.3050(2) 0.60431(16) 1.03896(15) 0.0283(4) Uani 1 1 d . . .
H44A H 0.3627 0.6066 1.1069 0.034 Uiso 1 1 calc R . .
H44B H 0.3665 0.6696 1.0318 0.034 Uiso 1 1 calc R . .
O45 O 0.18346(15) 0.62834(12) 1.05147(10) 0.0315(3) Uani 1 1 d . . .
C46 C 0.1001(2) 0.62449(18) 0.95364(16) 0.0321(4) Uani 1 1 d . . .
H46A H 0.1586 0.6908 0.946 0.038 Uiso 1 1 calc R . .
H46B H 0.0153 0.6402 0.9622 0.038 Uiso 1 1 calc R . .
C47 C 0.0497(2) 0.50021(17) 0.84761(15) 0.0276(4) Uani 1 1 d . . .
H47A H -0.0141 0.434 0.8524 0.033 Uiso 1 1 calc R . .
H47B H -0.0056 0.5014 0.7811 0.033 Uiso 1 1 calc R . .

loop_
_atom_site_aniso_label
_atom_site_aniso_U_11
_atom_site_aniso_U_22
_atom_site_aniso_U_33
_atom_site_aniso_U_23
_atom_site_aniso_U_13
_atom_site_aniso_U_12
Ca1 0.01771(17) 0.01796(17) 0.01609(15) 0.00467(13) 0.00601(13) 0.00912(14)
N1 0.0260(8) 0.0209(7) 0.0205(7) 0.0069(6) 0.0072(6) 0.0136(6)
Si1 0.0307(3) 0.0207(2) 0.0199(2) 0.00845(19) 0.0098(2) 0.0142(2)
C2 0.0437(12) 0.0311(10) 0.0320(10) 0.0119(8) 0.0197(9) 0.0213(10)
C3 0.0394(12) 0.0261(10) 0.0315(10) 0.0044(8) 0.0111(9) 0.0092(9)
C4 0.0638(16) 0.0281(11) 0.0316(10) 0.0161(9) 0.0091(10) 0.0176(11)
Si2 0.0229(3) 0.0228(2) 0.0192(2) 0.00780(19) 0.00609(19) 0.0131(2)
C5 0.0281(10) 0.0338(11) 0.0381(10) 0.0160(9) 0.0109(8) 0.0168(9)
C6 0.0503(13) 0.0408(12) 0.0216(9) 0.0111(9) 0.0124(9) 0.0146(11)
C7 0.0286(10) 0.0239(9) 0.0284(9) 0.0033(8) -0.0002(8) 0.0132(8)
O11 0.0167(6) 0.0176(6) 0.0171(5) 0.0024(5) 0.0059(4) 0.0040(5)
C12 0.0169(8) 0.0211(8) 0.0141(7) 0.0043(6) 0.0049(6) 0.0058(7)
C13 0.0159(8) 0.0213(8) 0.0176(7) 0.0039(7) 0.0077(6) 0.0048(7)
C14 0.0191(8) 0.0202(8) 0.0157(7) 0.0032(6) 0.0070(6) 0.0048(7)
C15 0.0161(8) 0.0254(9) 0.0153(7) 0.0068(7) 0.0055(6) 0.0054(7)
C16 0.0156(8) 0.0309(9) 0.0187(8) 0.0104(7) 0.0078(6) 0.0103(7)
C17 0.0193(8) 0.0236(8) 0.0139(7) 0.0059(6) 0.0059(6) 0.0103(7)
C21A 0.0186(9) 0.0347(10) 0.0266(9) 0.0172(8) 0.0090(7) 0.0041(8)
C22A 0.033(3) 0.035(3) 0.0259(19) 0.0054(17) 0.0076(18) -0.008(2)
C23A 0.034(2) 0.034(2) 0.064(3) 0.034(2) 0.021(2) 0.0113(18)
C24A 0.024(2) 0.028(2) 0.043(2) 0.0063(18) 0.0187(18) 0.0001(16)
C21B 0.0186(9) 0.0347(10) 0.0266(9) 0.0172(8) 0.0090(7) 0.0041(8)
C22B 0.036(3) 0.016(2) 0.084(5) -0.010(3) 0.040(4) -0.007(2)
C23B 0.038(3) 0.065(4) 0.075(4) 0.061(4) -0.004(3) -0.010(3)
C24B 0.016(2) 0.028(2) 0.042(3) 0.016(2) 0.0099(18) 0.0009(17)
C31 0.0198(8) 0.0254(9) 0.0220(8) 0.0096(7) 0.0093(7) 0.0134(7)
N32 0.0249(8) 0.0175(7) 0.0177(6) 0.0068(6) 0.0107(6) 0.0112(6)
C33 0.0267(9) 0.0180(8) 0.0272(8) 0.0075(7) 0.0148(7) 0.0121(7)
C34 0.0336(10) 0.0200(8) 0.0255(9) 0.0065(7) 0.0178(8) 0.0126(8)
O35 0.0297(7) 0.0214(6) 0.0199(6) 0.0060(5) 0.0096(5) 0.0099(5)
C36 0.0361(11) 0.0229(9) 0.0219(8) 0.0103(7) 0.0123(8) 0.0112(8)
C37 0.0298(10) 0.0189(8) 0.0205(8) 0.0070(7) 0.0129(7) 0.0102(7)
C41 0.0197(9) 0.0184(8) 0.0223(8) -0.0015(7) 0.0108(7) 0.0015(7)
N42 0.0199(7) 0.0181(7) 0.0203(7) -0.0001(6) 0.0119(6) 0.0040(6)
C43 0.0254(9) 0.0208(9) 0.0254(9) 0.0054(7) 0.0138(7) 0.0060(7)
C44 0.0307(10) 0.0210(9) 0.0224(8) 0.0041(7) 0.0133(8) 0.0046(8)
O45 0.0371(8) 0.0280(7) 0.0250(6) 0.0069(5) 0.0197(6) 0.0117(6)
C46 0.0355(11) 0.0262(10) 0.0298(9) 0.0061(8) 0.0194(8) 0.0142(9)
C47 0.0245(9) 0.0240(9) 0.0279(9) 0.0057(7) 0.0161(8) 0.0083(8)

loop_
_atom_type_symbol
_atom_type_description
_atom_type_scat_dispersion_real
_atom_type_scat_dispersion_imag
_atom_type_scat_source
C C 0.0033 0.0016 'International Tables Vol C Tables 4.2.6.8 and 6.1.1.4'
H H 0 0 'International Tables Vol C Tables 4.2.6.8 and 6.1.1.4'
N N 0.0061 0.0033 'International Tables Vol C Tables 4.2.6.8 and 6.1.1.4'
O O 0.0106 0.006 'International Tables Vol C Tables 4.2.6.8 and 6.1.1.4'
Si Si 0.0817 0.0704 'International Tables Vol C Tables 4.2.6.8 and 6.1.1.4'
Ca Ca 0.2262 0.3064 'International Tables Vol C Tables 4.2.6.8 and 6.1.1.4'

loop_
_geom_angle_atom_site_label_1
_geom_angle_atom_site_label_2
_geom_angle_atom_site_label_3
_geom_angle
_geom_angle_site_symmetry_1
_geom_angle_site_symmetry_3
_geom_angle_publ_flag
O11 Ca1 N1 118.89(5) . . ?
O11 Ca1 O11 78.32(4) . 2_556 ?
N1 Ca1 O11 116.81(5) . 2_556 ?
O11 Ca1 N32 111.87(4) . 2_556 ?
N1 Ca1 N32 128.88(5) . 2_556 ?
O11 Ca1 N32 78.09(4) 2_556 2_556 ?
O11 Ca1 O35 120.93(4) . 2_556 ?
N1 Ca1 O35 89.70(5) . 2_556 ?
O11 Ca1 O35 135.75(4) 2_556 2_556 ?
N32 Ca1 O35 58.01(4) 2_556 2_556 ?
O11 Ca1 C36 145.97(4) . 2_556 ?
N1 Ca1 C36 83.07(5) . 2_556 ?
O11 Ca1 C36 116.67(5) 2_556 2_556 ?
N32 Ca1 C36 49.46(5) 2_556 2_556 ?
O35 Ca1 C36 27.43(4) 2_556 2_556 ?
O11 Ca1 C12 99.27(4) . 2_556 ?
N1 Ca1 C12 110.86(5) . 2_556 ?
O11 Ca1 C12 21.74(4) 2_556 2_556 ?
N32 Ca1 C12 64.48(4) 2_556 2_556 ?
O35 Ca1 C12 118.18(4) 2_556 2_556 ?
C36 Ca1 C12 95.75(5) 2_556 2_556 ?
O11 Ca1 C33 95.90(4) . 2_556 ?
N1 Ca1 C33 135.98(5) . 2_556 ?
O11 Ca1 C33 94.80(4) 2_556 2_556 ?
N32 Ca1 C33 26.40(4) 2_556 2_556 ?
O35 Ca1 C33 47.47(4) 2_556 2_556 ?
C36 Ca1 C33 54.51(5) 2_556 2_556 ?
C12 Ca1 C33 86.96(4) 2_556 2_556 ?
O11 Ca1 Si2 103.37(3) . . ?
N1 Ca1 Si2 28.20(4) . . ?
O11 Ca1 Si2 140.66(3) 2_556 . ?
N32 Ca1 Si2 133.04(3) 2_556 . ?
O35 Ca1 Si2 77.69(3) 2_556 . ?
C36 Ca1 Si2 84.13(4) 2_556 . ?
C12 Ca1 Si2 138.97(3) 2_556 . ?
C33 Ca1 Si2 123.59(3) 2_556 . ?
O11 Ca1 Si1 125.75(3) . . ?
N1 Ca1 Si1 23.34(4) . . ?
O11 Ca1 Si1 95.05(3) 2_556 . ?
N32 Ca1 Si1 119.28(3) 2_556 . ?
O35 Ca1 Si1 101.27(3) 2_556 . ?
C36 Ca1 Si1 85.09(4) 2_556 . ?
C12 Ca1 Si1 87.52(3) 2_556 . ?
C33 Ca1 Si1 138.33(4) 2_556 . ?
Si2 Ca1 Si1 51.501(13) . . ?
O11 Ca1 Ca1 39.97(3) . 2_556 ?
N1 Ca1 Ca1 127.01(4) . 2_556 ?
O11 Ca1 Ca1 38.35(3) 2_556 2_556 ?
N32 Ca1 Ca1 95.78(3) 2_556 2_556 ?
O35 Ca1 Ca1 142.70(3) 2_556 2_556 ?
C36 Ca1 Ca1 145.04(4) 2_556 2_556 ?
C12 Ca1 Ca1 59.53(3) 2_556 2_556 ?
C33 Ca1 Ca1 96.89(3) 2_556 2_556 ?
Si2 Ca1 Ca1 130.827(17) . 2_556 ?
Si1 Ca1 Ca1 115.336(15) . 2_556 ?
Si2 N1 Si1 123.92(9) . . ?
Si2 N1 Ca1 111.85(7) . . ?
Si1 N1 Ca1 124.09(8) . . ?
N1 Si1 C3 110.05(8) . . ?
N1 Si1 C4 114.70(8) . . ?
C3 Si1 C4 105.07(11) . . ?
N1 Si1 C2 111.98(9) . . ?
C3 Si1 C2 108.17(9) . . ?
C4 Si1 C2 106.45(10) . . ?
C3 Si1 Ca1 82.62(7) . . ?
C4 Si1 Ca1 141.84(7) . . ?
C2 Si1 Ca1 106.28(7) . . ?
Si1 C2 H2A 109.5 . . ?
Si1 C2 H2B 109.5 . . ?
H2A C2 H2B 109.5 . . ?
Si1 C2 H2C 109.5 . . ?
H2A C2 H2C 109.5 . . ?
H2B C2 H2C 109.5 . . ?
Si1 C3 H3A 109.5 . . ?
Si1 C3 H3B 109.5 . . ?
H3A C3 H3B 109.5 . . ?
Si1 C3 H3C 109.5 . . ?
H3A C3 H3C 109.5 . . ?
H3B C3 H3C 109.5 . . ?
Si1 C4 H4A 109.5 . . ?
Si1 C4 H4B 109.5 . . ?
H4A C4 H4B 109.5 . . ?
Si1 C4 H4C 109.5 . . ?
H4A C4 H4C 109.5 . . ?
H4B C4 H4C 109.5 . . ?
N1 Si2 C6 114.37(9) . . ?
N1 Si2 C7 109.47(8) . . ?
C6 Si2 C7 105.80(10) . . ?
N1 Si2 C5 113.63(8) . . ?
C6 Si2 C5 107.46(10) . . ?
C7 Si2 C5 105.46(9) . . ?
C6 Si2 Ca1 122.98(8) . . ?
C7 Si2 Ca1 69.68(6) . . ?
C5 Si2 Ca1 128.98(7) . . ?
Si2 C5 H5A 109.5 . . ?
Si2 C5 H5B 109.5 . . ?
H5A C5 H5B 109.5 . . ?
Si2 C5 H5C 109.5 . . ?
H5A C5 H5C 109.5 . . ?
H5B C5 H5C 109.5 . . ?
Si2 C6 H6A 109.5 . . ?
Si2 C6 H6B 109.5 . . ?
H6A C6 H6B 109.5 . . ?
Si2 C6 H6C 109.5 . . ?
H6A C6 H6C 109.5 . . ?
H6B C6 H6C 109.5 . . ?
Si2 C7 H7A 109.5 . . ?
Si2 C7 H7B 109.5 . . ?
H7A C7 H7B 109.5 . . ?
Si2 C7 H7C 109.5 . . ?
H7A C7 H7C 109.5 . . ?
H7B C7 H7C 109.5 . . ?
C12 O11 Ca1 137.07(10) . . ?
C12 O11 Ca1 118.48(9) . 2_556 ?
Ca1 O11 Ca1 101.68(4) . 2_556 ?
O11 C12 C13 121.20(14) . . ?
O11 C12 C17 120.99(14) . . ?
C13 C12 C17 117.81(15) . . ?
C13 C12 Ca1 131.67(11) . 2_556 ?
C17 C12 Ca1 97.13(9) . 2_556 ?
C14 C13 C12 120.16(15) . . ?
C14 C13 C41 120.33(15) . . ?
C12 C13 C41 119.43(15) . . ?
C13 C14 C15 122.64(15) . . ?
C13 C14 H14 118.7 . . ?
C15 C14 H14 118.7 . . ?
C16 C15 C14 116.44(15) . . ?
C16 C15 C21A 122.98(15) . . ?
C14 C15 C21A 120.57(15) . . ?
C17 C16 C15 122.51(15) . . ?
C17 C16 H16 118.7 . . ?
C15 C16 H16 118.7 . . ?
C16 C17 C12 120.20(15) . . ?
C16 C17 C31 120.45(15) . . ?
C12 C17 C31 119.35(15) . . ?
C24A C21A C15 118.1(2) . . ?
C24A C21A C22A 108.1(3) . . ?
C15 C21A C22A 109.2(2) . . ?
C24A C21A C23A 106.2(3) . . ?
C15 C21A C23A 111.95(19) . . ?
C22A C21A C23A 101.9(3) . . ?
H22D C22B H22E 109.5 . . ?
H22D C22B H22F 109.5 . . ?
H22E C22B H22F 109.5 . . ?
H23D C23B H23E 109.5 . . ?
H23D C23B H23F 109.5 . . ?
H23E C23B H23F 109.5 . . ?
H24D C24B H24E 109.5 . . ?
H24D C24B H24F 109.5 . . ?
H24E C24B H24F 109.5 . . ?
N32 C31 C17 111.68(13) . . ?
N32 C31 H31A 109.3 . . ?
C17 C31 H31A 109.3 . . ?
N32 C31 H31B 109.3 . . ?
C17 C31 H31B 109.3 . . ?
H31A C31 H31B 107.9 . . ?
C33 N32 C37 108.11(12) . . ?
C33 N32 C31 110.66(13) . . ?
C37 N32 C31 112.51(13) . . ?
C33 N32 Ca1 103.52(10) . 2_556 ?
C37 N32 Ca1 106.74(10) . 2_556 ?
C31 N32 Ca1 114.72(9) . 2_556 ?
N32 C33 C34 107.92(14) . . ?
N32 C33 Ca1 50.07(8) . 2_556 ?
C34 C33 Ca1 83.30(9) . 2_556 ?
N32 C33 H33A 110.1 . . ?
C34 C33 H33A 110.1 . . ?
Ca1 C33 H33A 79.4 2_556 . ?
N32 C33 H33B 110.1 . . ?
C34 C33 H33B 110.1 . . ?
Ca1 C33 H33B 159.8 2_556 . ?
H33A C33 H33B 108.4 . . ?
O35 C34 C33 108.82(13) . . ?
O35 C34 H34A 109.9 . . ?
C33 C34 H34A 109.9 . . ?
O35 C34 H34B 109.9 . . ?
C33 C34 H34B 109.9 . . ?
H34A C34 H34B 108.3 . . ?
C34 O35 C36 108.32(14) . . ?
C34 O35 Ca1 111.61(9) . 2_556 ?
C36 O35 Ca1 96.21(9) . 2_556 ?
O35 C36 C37 109.70(14) . . ?
O35 C36 Ca1 56.36(8) . 2_556 ?
C37 C36 Ca1 82.66(9) . 2_556 ?
O35 C36 H36A 109.7 . . ?
C37 C36 H36A 109.7 . . ?
Ca1 C36 H36A 74.3 2_556 . ?
O35 C36 H36B 109.7 . . ?
C37 C36 H36B 109.7 . . ?
Ca1 C36 H36B 164.8 2_556 . ?
H36A C36 H36B 108.2 . . ?
N32 C37 C36 106.88(14) . . ?
N32 C37 H37A 110.3 . . ?
C36 C37 H37A 110.3 . . ?
N32 C37 H37B 110.3 . . ?
C36 C37 H37B 110.3 . . ?
H37A C37 H37B 108.6 . . ?
N42 C41 C13 112.95(14) . . ?
N42 C41 H41A 109 . . ?
C13 C41 H41A 109 . . ?
N42 C41 H41B 109 . . ?
C13 C41 H41B 109 . . ?
H41A C41 H41B 107.8 . . ?
C43 N42 C47 109.33(13) . . ?
C43 N42 C41 112.18(14) . . ?
C47 N42 C41 110.80(13) . . ?
N42 C43 C44 109.75(15) . . ?
N42 C43 H43A 109.7 . . ?
C44 C43 H43A 109.7 . . ?
N42 C43 H43B 109.7 . . ?
C44 C43 H43B 109.7 . . ?
H43A C43 H43B 108.2 . . ?
O45 C44 C43 111.05(15) . . ?
O45 C44 H44A 109.4 . . ?
C43 C44 H44A 109.4 . . ?
O45 C44 H44B 109.4 . . ?
C43 C44 H44B 109.4 . . ?
H44A C44 H44B 108 . . ?
C46 O45 C44 109.45(13) . . ?
O45 C46 C47 111.84(16) . . ?
O45 C46 H46A 109.2 . . ?
C47 C46 H46A 109.2 . . ?
O45 C46 H46B 109.2 . . ?
C47 C46 H46B 109.2 . . ?
H46A C46 H46B 107.9 . . ?
N42 C47 C46 109.61(15) . . ?
N42 C47 H47A 109.7 . . ?
C46 C47 H47A 109.7 . . ?
N42 C47 H47B 109.7 . . ?
C46 C47 H47B 109.7 . . ?
H47A C47 H47B 108.2 . . ?

loop_
_geom_bond_atom_site_label_1
_geom_bond_atom_site_label_2
_geom_bond_distance
_geom_bond_site_symmetry_2
_geom_bond_publ_flag
Ca1 O11 2.2657(12) . ?
Ca1 N1 2.3061(14) . ?
Ca1 O11 2.3453(11) 2_556 ?
Ca1 N32 2.5517(14) 2_556 ?
Ca1 O35 2.6123(12) 2_556 ?
Ca1 C36 3.1194(18) 2_556 ?
Ca1 C12 3.2221(16) 2_556 ?
Ca1 C33 3.2352(17) 2_556 ?
Ca1 Si2 3.3331(6) . ?
Ca1 Si1 3.5474(6) . ?
Ca1 Ca1 3.5757(7) 2_556 ?
N1 Si2 1.6968(15) . ?
N1 Si1 1.6970(15) . ?
Si1 C3 1.878(2) . ?
Si1 C4 1.880(2) . ?
Si1 C2 1.8839(19) . ?
C2 H2A 0.98 . ?
C2 H2B 0.98 . ?
C2 H2C 0.98 . ?
C3 H3A 0.98 . ?
C3 H3B 0.98 . ?
C3 H3C 0.98 . ?
C4 H4A 0.98 . ?
C4 H4B 0.98 . ?
C4 H4C 0.98 . ?
Si2 C6 1.882(2) . ?
Si2 C7 1.8848(19) . ?
Si2 C5 1.886(2) . ?
C5 H5A 0.98 . ?
C5 H5B 0.98 . ?
C5 H5C 0.98 . ?
C6 H6A 0.98 . ?
C6 H6B 0.98 . ?
C6 H6C 0.98 . ?
C7 H7A 0.98 . ?
C7 H7B 0.98 . ?
C7 H7C 0.98 . ?
O11 C12 1.358(2) . ?
O11 Ca1 2.3453(11) 2_556 ?
C12 C13 1.410(2) . ?
C12 C17 1.415(2) . ?
C12 Ca1 3.2221(16) 2_556 ?
C13 C14 1.392(2) . ?
C13 C41 1.516(2) . ?
C14 C15 1.402(2) . ?
C14 H14 0.95 . ?
C15 C16 1.397(2) . ?
C15 C21A 1.530(2) . ?
C16 C17 1.394(2) . ?
C16 H16 0.95 . ?
C17 C31 1.509(2) . ?
C21A C24A 1.472(4) . ?
C21A C22A 1.577(4) . ?
C21A C23A 1.627(4) . ?
C22A H22A 0.98 . ?
C22A H22B 0.98 . ?
C22A H22C 0.98 . ?
C23A H23A 0.98 . ?
C23A H23B 0.98 . ?
C23A H23C 0.98 . ?
C24A H24A 0.98 . ?
C24A H24B 0.98 . ?
C24A H24C 0.98 . ?
C22B H22D 0.98 . ?
C22B H22E 0.98 . ?
C22B H22F 0.98 . ?
C23B H23D 0.98 . ?
C23B H23E 0.98 . ?
C23B H23F 0.98 . ?
C24B H24D 0.98 . ?
C24B H24E 0.98 . ?
C24B H24F 0.98 . ?
C31 N32 1.481(2) . ?
C31 H31A 0.99 . ?
C31 H31B 0.99 . ?
N32 C33 1.480(2) . ?
N32 C37 1.480(2) . ?
N32 Ca1 2.5518(14) 2_556 ?
C33 C34 1.537(2) . ?
C33 Ca1 3.2353(17) 2_556 ?
C33 H33A 0.99 . ?
C33 H33B 0.99 . ?
C34 O35 1.440(2) . ?
C34 H34A 0.99 . ?
C34 H34B 0.99 . ?
O35 C36 1.446(2) . ?
O35 Ca1 2.6123(12) 2_556 ?
C36 C37 1.542(2) . ?
C36 Ca1 3.1194(18) 2_556 ?
C36 H36A 0.99 . ?
C36 H36B 0.99 . ?
C37 H37A 0.99 . ?
C37 H37B 0.99 . ?
C41 N42 1.465(2) . ?
C41 H41A 0.99 . ?
C41 H41B 0.99 . ?
N42 C43 1.459(2) . ?
N42 C47 1.461(2) . ?
C43 C44 1.518(2) . ?
C43 H43A 0.99 . ?
C43 H43B 0.99 . ?
C44 O45 1.427(2) . ?
C44 H44A 0.99 . ?
C44 H44B 0.99 . ?
O45 C46 1.423(2) . ?
C46 C47 1.522(2) . ?
C46 H46A 0.99 . ?
C46 H46B 0.99 . ?
C47 H47A 0.99 . ?
C47 H47B 0.99 . ?

loop_
_geom_torsion_atom_site_label_1
_geom_torsion_atom_site_label_2
_geom_torsion_atom_site_label_3
_geom_torsion_atom_site_label_4
_geom_torsion
_geom_torsion_site_symmetry_1
_geom_torsion_site_symmetry_2
_geom_torsion_site_symmetry_3
_geom_torsion_site_symmetry_4
_geom_torsion_publ_flag
O11 Ca1 N1 Si2 61.93(9) . . . . ?
O11 Ca1 N1 Si2 153.06(6) 2_556 . . . ?
N32 Ca1 N1 Si2 -110.59(8) 2_556 . . . ?
O35 Ca1 N1 Si2 -63.81(8) 2_556 . . . ?
C36 Ca1 N1 Si2 -90.50(8) 2_556 . . . ?
C12 Ca1 N1 Si2 175.97(7) 2_556 . . . ?
C33 Ca1 N1 Si2 -75.81(10) 2_556 . . . ?
Si1 Ca1 N1 Si2 175.83(16) . . . . ?
Ca1 Ca1 N1 Si2 109.07(7) 2_556 . . . ?
O11 Ca1 N1 Si1 -113.90(9) . . . . ?
O11 Ca1 N1 Si1 -22.77(11) 2_556 . . . ?
N32 Ca1 N1 Si1 73.57(11) 2_556 . . . ?
O35 Ca1 N1 Si1 120.35(9) 2_556 . . . ?
C36 Ca1 N1 Si1 93.67(10) 2_556 . . . ?
C12 Ca1 N1 Si1 0.13(11) 2_556 . . . ?
C33 Ca1 N1 Si1 108.35(9) 2_556 . . . ?
Si2 Ca1 N1 Si1 -175.83(16) . . . . ?
Ca1 Ca1 N1 Si1 -66.77(11) 2_556 . . . ?
Si2 N1 Si1 C3 150.28(11) . . . . ?
Ca1 N1 Si1 C3 -34.38(12) . . . . ?
Si2 N1 Si1 C4 32.08(15) . . . . ?
Ca1 N1 Si1 C4 -152.58(11) . . . . ?
Si2 N1 Si1 C2 -89.38(12) . . . . ?
Ca1 N1 Si1 C2 85.96(11) . . . . ?
Si2 N1 Si1 Ca1 -175.34(18) . . . . ?
O11 Ca1 Si1 N1 80.47(10) . . . . ?
O11 Ca1 Si1 N1 159.71(10) 2_556 . . . ?
N32 Ca1 Si1 N1 -121.12(10) 2_556 . . . ?
O35 Ca1 Si1 N1 -61.63(10) 2_556 . . . ?
C36 Ca1 Si1 N1 -83.89(10) 2_556 . . . ?
C12 Ca1 Si1 N1 -179.87(10) 2_556 . . . ?
C33 Ca1 Si1 N1 -97.25(11) 2_556 . . . ?
Si2 Ca1 Si1 N1 2.51(10) . . . . ?
Ca1 Ca1 Si1 N1 125.72(10) 2_556 . . . ?
O11 Ca1 Si1 C3 -131.87(8) . . . . ?
N1 Ca1 Si1 C3 147.66(12) . . . . ?
O11 Ca1 Si1 C3 -52.63(7) 2_556 . . . ?
N32 Ca1 Si1 C3 26.54(8) 2_556 . . . ?
O35 Ca1 Si1 C3 86.03(7) 2_556 . . . ?
C36 Ca1 Si1 C3 63.77(8) 2_556 . . . ?
C12 Ca1 Si1 C3 -32.22(7) 2_556 . . . ?
C33 Ca1 Si1 C3 50.40(8) 2_556 . . . ?
Si2 Ca1 Si1 C3 150.17(7) . . . . ?
Ca1 Ca1 Si1 C3 -86.62(7) 2_556 . . . ?
O11 Ca1 Si1 C4 123.10(14) . . . . ?
N1 Ca1 Si1 C4 42.63(16) . . . . ?
O11 Ca1 Si1 C4 -157.66(14) 2_556 . . . ?
N32 Ca1 Si1 C4 -78.49(14) 2_556 . . . ?
O35 Ca1 Si1 C4 -19.00(14) 2_556 . . . ?
C36 Ca1 Si1 C4 -41.26(14) 2_556 . . . ?
C12 Ca1 Si1 C4 -137.25(14) 2_556 . . . ?
C33 Ca1 Si1 C4 -54.63(14) 2_556 . . . ?
Si2 Ca1 Si1 C4 45.14(13) . . . . ?
Ca1 Ca1 Si1 C4 168.35(13) 2_556 . . . ?
O11 Ca1 Si1 C2 -25.03(8) . . . . ?
N1 Ca1 Si1 C2 -105.50(12) . . . . ?
O11 Ca1 Si1 C2 54.21(8) 2_556 . . . ?
N32 Ca1 Si1 C2 133.38(8) 2_556 . . . ?
O35 Ca1 Si1 C2 -167.13(8) 2_556 . . . ?
C36 Ca1 Si1 C2 170.61(8) 2_556 . . . ?
C12 Ca1 Si1 C2 74.62(8) 2_556 . . . ?
C33 Ca1 Si1 C2 157.24(8) 2_556 . . . ?
Si2 Ca1 Si1 C2 -102.99(7) . . . . ?
Ca1 Ca1 Si1 C2 20.22(7) 2_556 . . . ?
Si1 N1 Si2 C6 -71.21(13) . . . . ?
Ca1 N1 Si2 C6 112.95(10) . . . . ?
Si1 N1 Si2 C7 170.30(11) . . . . ?
Ca1 N1 Si2 C7 -5.54(11) . . . . ?
Si1 N1 Si2 C5 52.69(14) . . . . ?
Ca1 N1 Si2 C5 -123.15(9) . . . . ?
Si1 N1 Si2 Ca1 175.84(16) . . . . ?
O11 Ca1 Si2 N1 -127.44(9) . . . . ?
O11 Ca1 Si2 N1 -39.64(10) 2_556 . . . ?
N32 Ca1 Si2 N1 94.34(9) 2_556 . . . ?
O35 Ca1 Si2 N1 113.30(9) 2_556 . . . ?
C36 Ca1 Si2 N1 86.27(9) 2_556 . . . ?
C12 Ca1 Si2 N1 -5.74(9) 2_556 . . . ?
C33 Ca1 Si2 N1 126.02(9) 2_556 . . . ?
Si1 Ca1 Si2 N1 -2.11(8) . . . . ?
Ca1 Ca1 Si2 N1 -94.13(8) 2_556 . . . ?
O11 Ca1 Si2 C6 143.06(9) . . . . ?
N1 Ca1 Si2 C6 -89.50(12) . . . . ?
O11 Ca1 Si2 C6 -129.14(10) 2_556 . . . ?
N32 Ca1 Si2 C6 4.84(10) 2_556 . . . ?
O35 Ca1 Si2 C6 23.80(9) 2_556 . . . ?
C36 Ca1 Si2 C6 -3.23(9) 2_556 . . . ?
C12 Ca1 Si2 C6 -95.25(10) 2_556 . . . ?
C33 Ca1 Si2 C6 36.52(10) 2_556 . . . ?
Si1 Ca1 Si2 C6 -91.61(9) . . . . ?
Ca1 Ca1 Si2 C6 176.36(9) 2_556 . . . ?
O11 Ca1 Si2 C7 46.99(8) . . . . ?
N1 Ca1 Si2 C7 174.43(11) . . . . ?
O11 Ca1 Si2 C7 134.79(9) 2_556 . . . ?
N32 Ca1 Si2 C7 -91.23(9) 2_556 . . . ?
O35 Ca1 Si2 C7 -72.27(8) 2_556 . . . ?
C36 Ca1 Si2 C7 -99.30(8) 2_556 . . . ?
C12 Ca1 Si2 C7 168.68(9) 2_556 . . . ?
C33 Ca1 Si2 C7 -59.55(8) 2_556 . . . ?
Si1 Ca1 Si2 C7 172.32(7) . . . . ?
Ca1 Ca1 Si2 C7 80.29(8) 2_556 . . . ?
O11 Ca1 Si2 C5 -46.80(9) . . . . ?
N1 Ca1 Si2 C5 80.63(12) . . . . ?
O11 Ca1 Si2 C5 41.00(10) 2_556 . . . ?
N32 Ca1 Si2 C5 174.97(9) 2_556 . . . ?
O35 Ca1 Si2 C5 -166.07(9) 2_556 . . . ?
C36 Ca1 Si2 C5 166.91(9) 2_556 . . . ?
C12 Ca1 Si2 C5 74.89(10) 2_556 . . . ?
C33 Ca1 Si2 C5 -153.35(9) 2_556 . . . ?
Si1 Ca1 Si2 C5 78.53(9) . . . . ?
Ca1 Ca1 Si2 C5 -13.50(9) 2_556 . . . ?
N1 Ca1 O11 C12 -45.25(15) . . . . ?
O11 Ca1 O11 C12 -159.57(16) 2_556 . . . ?
N32 Ca1 O11 C12 128.49(14) 2_556 . . . ?
O35 Ca1 O11 C12 63.64(15) 2_556 . . . ?
C36 Ca1 O11 C12 79.57(17) 2_556 . . . ?
C12 Ca1 O11 C12 -165.40(12) 2_556 . . . ?
C33 Ca1 O11 C12 106.73(14) 2_556 . . . ?
Si2 Ca1 O11 C12 -19.87(14) . . . . ?
Si1 Ca1 O11 C12 -71.75(14) . . . . ?
Ca1 Ca1 O11 C12 -159.57(16) 2_556 . . . ?
N1 Ca1 O11 Ca1 114.32(5) . . . 2_556 ?
O11 Ca1 O11 Ca1 0 2_556 . . 2_556 ?
N32 Ca1 O11 Ca1 -71.94(5) 2_556 . . 2_556 ?
O35 Ca1 O11 Ca1 -136.79(4) 2_556 . . 2_556 ?
C36 Ca1 O11 Ca1 -120.86(8) 2_556 . . 2_556 ?
C12 Ca1 O11 Ca1 -5.83(5) 2_556 . . 2_556 ?
C33 Ca1 O11 Ca1 -93.70(5) 2_556 . . 2_556 ?
Si2 Ca1 O11 Ca1 139.70(3) . . . 2_556 ?
Si1 Ca1 O11 Ca1 87.82(4) . . . 2_556 ?
Ca1 O11 C12 C13 -83.7(2) . . . . ?
Ca1 O11 C12 C13 119.17(14) 2_556 . . . ?
Ca1 O11 C12 C17 96.79(17) . . . . ?
Ca1 O11 C12 C17 -60.33(18) 2_556 . . . ?
Ca1 O11 C12 Ca1 157.11(18) . . . 2_556 ?
O11 C12 C13 C14 -174.47(15) . . . . ?
C17 C12 C13 C14 5.0(2) . . . . ?
Ca1 C12 C13 C14 -126.07(15) 2_556 . . . ?
O11 C12 C13 C41 2.2(2) . . . . ?
C17 C12 C13 C41 -178.24(15) . . . . ?
Ca1 C12 C13 C41 50.7(2) 2_556 . . . ?
C12 C13 C14 C15 -1.4(3) . . . . ?
C41 C13 C14 C15 -178.09(16) . . . . ?
C13 C14 C15 C16 -2.6(2) . . . . ?
C13 C14 C15 C21A 176.02(16) . . . . ?
C14 C15 C16 C17 2.9(2) . . . . ?
C21A C15 C16 C17 -175.66(16) . . . . ?
C15 C16 C17 C12 0.7(3) . . . . ?
C15 C16 C17 C31 179.63(15) . . . . ?
O11 C12 C17 C16 174.79(15) . . . . ?
C13 C12 C17 C16 -4.7(2) . . . . ?
Ca1 C12 C17 C16 140.72(13) 2_556 . . . ?
O11 C12 C17 C31 -4.1(2) . . . . ?
C13 C12 C17 C31 176.37(15) . . . . ?
Ca1 C12 C17 C31 -38.19(16) 2_556 . . . ?
C16 C15 C21A C24A 5.4(3) . . . . ?
C14 C15 C21A C24A -173.1(3) . . . . ?
C16 C15 C21A C22A -118.6(3) . . . . ?
C14 C15 C21A C22A 62.9(3) . . . . ?
C16 C15 C21A C23A 129.3(2) . . . . ?
C14 C15 C21A C23A -49.3(3) . . . . ?
C16 C17 C31 N32 -109.07(17) . . . . ?
C12 C17 C31 N32 69.8(2) . . . . ?
C17 C31 N32 C33 -174.40(14) . . . . ?
C17 C31 N32 C37 64.54(17) . . . . ?
C17 C31 N32 Ca1 -57.73(16) . . . 2_556 ?
C37 N32 C33 C34 -48.48(17) . . . . ?
C31 N32 C33 C34 -172.11(14) . . . . ?
Ca1 N32 C33 C34 64.50(13) 2_556 . . . ?
C37 N32 C33 Ca1 -112.97(13) . . . 2_556 ?
C31 N32 C33 Ca1 123.40(13) . . . 2_556 ?
N32 C33 C34 O35 -20.08(19) . . . . ?
Ca1 C33 C34 O35 24.10(12) 2_556 . . . ?
C33 C34 O35 C36 72.00(16) . . . . ?
C33 C34 O35 Ca1 -32.70(16) . . . 2_556 ?
C34 O35 C36 C37 -48.89(17) . . . . ?
Ca1 O35 C36 C37 66.35(13) 2_556 . . . ?
C34 O35 C36 Ca1 -115.23(11) . . . 2_556 ?
C33 N32 C37 C36 70.62(16) . . . . ?
C31 N32 C37 C36 -166.87(13) . . . . ?
Ca1 N32 C37 C36 -40.19(13) 2_556 . . . ?
O35 C36 C37 N32 -19.61(18) . . . . ?
Ca1 C36 C37 N32 30.64(10) 2_556 . . . ?
C14 C13 C41 N42 -20.2(2) . . . . ?
C12 C13 C41 N42 163.06(16) . . . . ?
C13 C41 N42 C43 -75.65(19) . . . . ?
C13 C41 N42 C47 161.86(16) . . . . ?
C47 N42 C43 C44 -58.00(18) . . . . ?
C41 N42 C43 C44 178.67(14) . . . . ?
N42 C43 C44 O45 59.49(19) . . . . ?
C43 C44 O45 C46 -58.82(19) . . . . ?
C44 O45 C46 C47 58.29(19) . . . . ?
C43 N42 C47 C46 56.94(19) . . . . ?
C41 N42 C47 C46 -178.92(16) . . . . ?
O45 C46 C47 N42 -57.9(2) . . . . ?
